data_4313801
loop_
_publ_author_name
'Kwasi Mitchell'
'Fu Qiang Huang'
'Adam D. McFarland'
'Christy L. Haynes'
'Rebecca C. Somers'
'Richard P. Van Duyne'
'James A. Ibers'

_publ_section_title
;
 The CsLnMSe3 Semiconductors (Ln = Rare-Earth Element, Y; M = Zn, Cd, Hg)
;
_journal_name_full 'Inorganic Chemistry'
_journal_page_first 4109
_journal_page_last 4116
_journal_paper_doi 10.1021/ic020733f
_journal_volume 42
_journal_year 2003
_chemical_formula_sum 'Cs Gd Hg Se3'
_chemical_formula_weight 727.63
_chemical_name_systematic
; 
 ? 
;
_space_group_IT_number 63
_symmetry_cell_setting orthorhombic
_symmetry_space_group_name_Hall '-C 2c 2'
_symmetry_space_group_name_H-M 'C m c m'
_atom_sites_solution_hydrogens geom
_atom_sites_solution_primary direct
_atom_sites_solution_secondary difmap
_audit_creation_method SHELXL-97
_cell_angle_alpha 90.00
_cell_angle_beta 90.00
_cell_angle_gamma 90.00
_cell_formula_units_Z 4
_cell_length_a 4.2763(14)
_cell_length_b 15.877(5)
_cell_length_c 11.114(4)
_cell_measurement_temperature 153(2)
_cell_volume 754.6(4)
_computing_cell_refinement 'SMART version 5.054 (Bruker, 2000)'
_computing_data_collection 'SMART version 5.054 (Bruker, 2000)'
_computing_data_reduction 'SAINT-Plus version 6.22 (Bruker, 2000)'
_computing_molecular_graphics 'SHELXTL-97 (Sheldrick, 1997)'
_computing_publication_material 'SHELXTL-97 (Sheldrick, 1997)'
_computing_structure_refinement 'SHELXL-97 (Sheldrick, 1997)'
_computing_structure_solution 'SHELXS-97 (Sheldrick, 1990)'
_diffrn_ambient_temperature 153(2)
_diffrn_measured_fraction_theta_full 0.950
_diffrn_measured_fraction_theta_max 0.950
_diffrn_measurement_device_type 'Bruker Smart 1000 CCD'
_diffrn_measurement_method \w
_diffrn_radiation_monochromator graphite
_diffrn_radiation_source 'fine-focus sealed tube'
_diffrn_radiation_type MoK\a
_diffrn_radiation_wavelength 0.71073
_diffrn_reflns_av_R_equivalents 0.0350
_diffrn_reflns_av_sigmaI/netI 0.0209
_diffrn_reflns_limit_h_max 5
_diffrn_reflns_limit_h_min -5
_diffrn_reflns_limit_k_max 20
_diffrn_reflns_limit_k_min -20
_diffrn_reflns_limit_l_max 14
_diffrn_reflns_limit_l_min -14
_diffrn_reflns_number 4075
_diffrn_reflns_theta_full 28.47
_diffrn_reflns_theta_max 28.47
_diffrn_reflns_theta_min 3.15
_diffrn_standards_decay_% <2
_diffrn_standards_interval_count none
_diffrn_standards_interval_time none
_diffrn_standards_number none
_exptl_absorpt_coefficient_mu 48.138
_exptl_absorpt_correction_T_max 0.42515
_exptl_absorpt_correction_T_min 0.04772
_exptl_absorpt_correction_type numerical
_exptl_absorpt_process_details 'faces indexed'
_exptl_crystal_colour green/brown
_exptl_crystal_density_diffrn 6.405
_exptl_crystal_density_meas ?
_exptl_crystal_density_method 'not measured'
_exptl_crystal_description plate
_exptl_crystal_F_000 1204
_exptl_crystal_size_max 0.228
_exptl_crystal_size_mid 0.046
_exptl_crystal_size_min 0.018
_refine_diff_density_max 1.263
_refine_diff_density_min -1.452
_refine_diff_density_rms 0.350
_refine_ls_extinction_coef 0.00131(11)
_refine_ls_extinction_expression Fc^*^=kFc[1+0.001xFc^2^\l^3^/sin(2\q)]^-1/4^
_refine_ls_extinction_method SHELXL
_refine_ls_goodness_of_fit_ref 1.111
_refine_ls_hydrogen_treatment mixed
_refine_ls_matrix_type full
_refine_ls_number_parameters 24
_refine_ls_number_reflns 537
_refine_ls_number_restraints 0
_refine_ls_restrained_S_all 1.111
_refine_ls_R_factor_all 0.0203
_refine_ls_R_factor_gt 0.0187
_refine_ls_shift/su_max 0.000
_refine_ls_shift/su_mean 0.000
_refine_ls_structure_factor_coef Fsqd
_refine_ls_weighting_details 'calc w=1/[\s^2^(Fo^2^)+(0.0300P)^2^+0.0000P] where P=(Fo^2^+2Fc^2^)/3'
_refine_ls_weighting_scheme calc
_refine_ls_wR_factor_gt 0.0453
_refine_ls_wR_factor_ref 0.0465
_reflns_number_gt 511
_reflns_number_total 537
_reflns_threshold_expression >2sigma(I)
_cod_data_source_file ic020733f_14.cif
_cod_data_source_block CsGdHgSe3
_cod_depositor_comments
;
The following automatic conversions were performed:

'_exptl_crystal_density_meas' value 'not measured' was changed to '?'
- the value is perceived as not measured.

Automatic conversion script
Id: cif_fix_values 3008 2015-01-20 13:52:24Z robertas 
;
_cod_database_code 4313801

loop_
_symmetry_equiv_pos_as_xyz
'x, y, z'
'-x, -y, z+1/2'
'-x, y, -z+1/2'
'x, -y, -z'
'x+1/2, y+1/2, z'
'-x+1/2, -y+1/2, z+1/2'
'-x+1/2, y+1/2, -z+1/2'
'x+1/2, -y+1/2, -z'
'-x, -y, -z'
'x, y, -z-1/2'
'x, -y, z-1/2'
'-x, y, z'
'-x+1/2, -y+1/2, -z'
'x+1/2, y+1/2, -z-1/2'
'x+1/2, -y+1/2, z-1/2'
'-x+1/2, y+1/2, z'

loop_
_atom_site_label
_atom_site_type_symbol
_atom_site_fract_x
_atom_site_fract_y
_atom_site_fract_z
_atom_site_U_iso_or_equiv
_atom_site_adp_type
_atom_site_occupancy
_atom_site_symmetry_multiplicity
_atom_site_calc_flag
_atom_site_refinement_flags
_atom_site_disorder_assembly
_atom_site_disorder_group
Cs1 Cs 0.0000 0.74345(3) 0.2500 0.01317(16) Uani 1 4 d S . .
Gd1 Gd 0.0000 0.0000 0.0000 0.00726(14) Uani 1 4 d S . .
Hg1 Hg 0.0000 0.45395(2) 0.2500 0.01043(13) Uani 1 4 d S . .
Se1 Se 0.0000 0.37718(4) 0.04397(5) 0.00833(16) Uani 1 2 d S . .
Se2 Se 0.0000 0.06076(5) 0.2500 0.00744(19) Uani 1 4 d S . .

loop_
_atom_site_aniso_label
_atom_site_aniso_U_11
_atom_site_aniso_U_22
_atom_site_aniso_U_33
_atom_site_aniso_U_23
_atom_site_aniso_U_13
_atom_site_aniso_U_12
Cs1 0.0121(3) 0.0113(3) 0.0161(3) 0.000 0.000 0.000
Gd1 0.0071(2) 0.0101(2) 0.0046(2) 0.00018(13) 0.000 0.000
Hg1 0.0115(2) 0.0143(2) 0.00550(19) 0.000 0.000 0.000
Se1 0.0091(3) 0.0096(3) 0.0063(3) -0.0005(2) 0.000 0.000
Se2 0.0078(4) 0.0099(4) 0.0047(4) 0.000 0.000 0.000

loop_
_atom_type_symbol
_atom_type_description
_atom_type_scat_dispersion_real
_atom_type_scat_dispersion_imag
_atom_type_scat_source
Se Se -0.0929 2.2259 'International Tables Vol C Tables 4.2.6.8 and 6.1.1.4'
Cs Cs -0.3680 2.1192 'International Tables Vol C Tables 4.2.6.8 and 6.1.1.4'
Gd Gd -0.1653 3.9035 'International Tables Vol C Tables 4.2.6.8 and 6.1.1.4'
Hg Hg -2.3894 9.2266 'International Tables Vol C Tables 4.2.6.8 and 6.1.1.4'

loop_
_geom_angle_atom_site_label_1
_geom_angle_atom_site_label_2
_geom_angle_atom_site_label_3
_geom_angle
_geom_angle_site_symmetry_1
_geom_angle_site_symmetry_3
_geom_angle_publ_flag
Se2 Cs1 Se2 72.79(3) 5_455 5 ?
Se2 Cs1 Se1 141.889(15) 5_455 14_556 ?
Se2 Cs1 Se1 96.68(2) 5 14_556 ?
Se2 Cs1 Se1 96.68(2) 5_455 14_456 ?
Se2 Cs1 Se1 141.889(15) 5 14_456 ?
Se1 Cs1 Se1 68.80(2) 14_556 14_456 ?
Se2 Cs1 Se1 96.68(2) 5_455 5_455 ?
Se2 Cs1 Se1 141.889(15) 5 5_455 ?
Se1 Cs1 Se1 111.75(3) 14_556 5_455 ?
Se1 Cs1 Se1 74.46(3) 14_456 5_455 ?
Se2 Cs1 Se1 141.889(15) 5_455 5 ?
Se2 Cs1 Se1 96.68(2) 5 5 ?
Se1 Cs1 Se1 74.46(3) 14_556 5 ?
Se1 Cs1 Se1 111.75(3) 14_456 5 ?
Se1 Cs1 Se1 68.80(2) 5_455 5 ?
Se2 Cs1 Se1 65.979(15) 5_455 9_565 ?
Se2 Cs1 Se1 65.979(15) 5 9_565 ?
Se1 Cs1 Se1 143.676(13) 14_556 9_565 ?
Se1 Cs1 Se1 143.676(13) 14_456 9_565 ?
Se1 Cs1 Se1 76.22(2) 5_455 9_565 ?
Se1 Cs1 Se1 76.22(2) 5 9_565 ?
Se2 Cs1 Se1 65.979(15) 5_455 2_565 ?
Se2 Cs1 Se1 65.979(15) 5 2_565 ?
Se1 Cs1 Se1 76.22(2) 14_556 2_565 ?
Se1 Cs1 Se1 76.22(2) 14_456 2_565 ?
Se1 Cs1 Se1 143.676(13) 5_455 2_565 ?
Se1 Cs1 Se1 143.676(13) 5 2_565 ?
Se1 Cs1 Se1 119.24(3) 9_565 2_565 ?
Se2 Cs1 Hg1 176.214(13) 5_455 5 ?
Se2 Cs1 Hg1 111.00(3) 5 5 ?
Se1 Cs1 Hg1 39.009(14) 14_556 5 ?
Se1 Cs1 Hg1 80.32(2) 14_456 5 ?
Se1 Cs1 Hg1 80.32(2) 5_455 5 ?
Se1 Cs1 Hg1 39.009(14) 5 5 ?
Se1 Cs1 Hg1 115.214(14) 9_565 5 ?
Se1 Cs1 Hg1 115.214(14) 2_565 5 ?
Se2 Cs1 Hg1 111.00(3) 5_455 5_455 ?
Se2 Cs1 Hg1 176.214(13) 5 5_455 ?
Se1 Cs1 Hg1 80.32(2) 14_556 5_455 ?
Se1 Cs1 Hg1 39.009(14) 14_456 5_455 ?
Se1 Cs1 Hg1 39.009(14) 5_455 5_455 ?
Se1 Cs1 Hg1 80.32(2) 5 5_455 ?
Se1 Cs1 Hg1 115.214(14) 9_565 5_455 ?
Se1 Cs1 Hg1 115.214(14) 2_565 5_455 ?
Hg1 Cs1 Hg1 65.22(3) 5 5_455 ?
Se2 Cs1 Cs1 53.605(16) 5_455 1_455 ?
Se2 Cs1 Cs1 126.395(16) 5 1_455 ?
Se1 Cs1 Cs1 124.400(12) 14_556 1_455 ?
Se1 Cs1 Cs1 55.600(12) 14_456 1_455 ?
Se1 Cs1 Cs1 55.600(12) 5_455 1_455 ?
Se1 Cs1 Cs1 124.400(12) 5 1_455 ?
Se1 Cs1 Cs1 90.0 9_565 1_455 ?
Se1 Cs1 Cs1 90.0 2_565 1_455 ?
Hg1 Cs1 Cs1 122.609(13) 5 1_455 ?
Hg1 Cs1 Cs1 57.391(13) 5_455 1_455 ?
Se2 Cs1 Cs1 126.395(16) 5_455 1_655 ?
Se2 Cs1 Cs1 53.605(16) 5 1_655 ?
Se1 Cs1 Cs1 55.600(12) 14_556 1_655 ?
Se1 Cs1 Cs1 124.400(12) 14_456 1_655 ?
Se1 Cs1 Cs1 124.400(12) 5_455 1_655 ?
Se1 Cs1 Cs1 55.600(12) 5 1_655 ?
Se1 Cs1 Cs1 90.0 9_565 1_655 ?
Se1 Cs1 Cs1 90.0 2_565 1_655 ?
Hg1 Cs1 Cs1 57.391(13) 5 1_655 ?
Hg1 Cs1 Cs1 122.609(13) 5_455 1_655 ?
Cs1 Cs1 Cs1 180.00(3) 1_455 1_655 ?
Se1 Gd1 Se1 180.00(3) 13 5_445 ?
Se1 Gd1 Se1 93.53(3) 13 13_455 ?
Se1 Gd1 Se1 86.47(3) 5_445 13_455 ?
Se1 Gd1 Se1 86.47(3) 13 5_545 ?
Se1 Gd1 Se1 93.53(3) 5_445 5_545 ?
Se1 Gd1 Se1 180.00(3) 13_455 5_545 ?
Se1 Gd1 Se2 93.476(19) 13 9 ?
Se1 Gd1 Se2 86.524(19) 5_445 9 ?
Se1 Gd1 Se2 93.476(19) 13_455 9 ?
Se1 Gd1 Se2 86.524(19) 5_545 9 ?
Se1 Gd1 Se2 86.524(19) 13 . ?
Se1 Gd1 Se2 93.476(19) 5_445 . ?
Se1 Gd1 Se2 86.524(19) 13_455 . ?
Se1 Gd1 Se2 93.476(19) 5_545 . ?
Se2 Gd1 Se2 180.0 9 . ?
Se1 Gd1 Hg1 80.21(2) 13 5_545 ?
Se1 Gd1 Hg1 99.79(2) 5_445 5_545 ?
Se1 Gd1 Hg1 134.410(14) 13_455 5_545 ?
Se1 Gd1 Hg1 45.590(14) 5_545 5_545 ?
Se2 Gd1 Hg1 131.754(18) 9 5_545 ?
Se2 Gd1 Hg1 48.246(18) . 5_545 ?
Se1 Gd1 Hg1 99.79(2) 13 13_455 ?
Se1 Gd1 Hg1 80.21(2) 5_445 13_455 ?
Se1 Gd1 Hg1 45.590(14) 13_455 13_455 ?
Se1 Gd1 Hg1 134.410(14) 5_545 13_455 ?
Se2 Gd1 Hg1 48.246(18) 9 13_455 ?
Se2 Gd1 Hg1 131.754(18) . 13_455 ?
Hg1 Gd1 Hg1 180.000(10) 5_545 13_455 ?
Se1 Gd1 Hg1 45.590(14) 13 13 ?
Se1 Gd1 Hg1 134.410(14) 5_445 13 ?
Se1 Gd1 Hg1 99.79(2) 13_455 13 ?
Se1 Gd1 Hg1 80.21(2) 5_545 13 ?
Se2 Gd1 Hg1 48.246(18) 9 13 ?
Se2 Gd1 Hg1 131.754(18) . 13 ?
Hg1 Gd1 Hg1 106.69(3) 5_545 13 ?
Hg1 Gd1 Hg1 73.31(3) 13_455 13 ?
Se1 Gd1 Hg1 134.410(14) 13 5_445 ?
Se1 Gd1 Hg1 45.590(14) 5_445 5_445 ?
Se1 Gd1 Hg1 80.21(2) 13_455 5_445 ?
Se1 Gd1 Hg1 99.79(2) 5_545 5_445 ?
Se2 Gd1 Hg1 131.754(18) 9 5_445 ?
Se2 Gd1 Hg1 48.246(18) . 5_445 ?
Hg1 Gd1 Hg1 73.31(3) 5_545 5_445 ?
Hg1 Gd1 Hg1 106.69(3) 13_455 5_445 ?
Hg1 Gd1 Hg1 180.000(10) 13 5_445 ?
Se1 Gd1 Cs1 50.003(15) 13 9_565 ?
Se1 Gd1 Cs1 129.997(15) 5_445 9_565 ?
Se1 Gd1 Cs1 50.003(15) 13_455 9_565 ?
Se1 Gd1 Cs1 129.997(15) 5_545 9_565 ?
Se2 Gd1 Cs1 74.85(3) 9 9_565 ?
Se2 Gd1 Cs1 105.15(3) . 9_565 ?
Hg1 Gd1 Cs1 127.288(11) 5_545 9_565 ?
Hg1 Gd1 Cs1 52.712(11) 13_455 9_565 ?
Hg1 Gd1 Cs1 52.712(11) 13 9_565 ?
Hg1 Gd1 Cs1 127.288(11) 5_445 9_565 ?
Se1 Gd1 Cs1 129.997(15) 13 1_545 ?
Se1 Gd1 Cs1 50.003(15) 5_445 1_545 ?
Se1 Gd1 Cs1 129.997(15) 13_455 1_545 ?
Se1 Gd1 Cs1 50.003(15) 5_545 1_545 ?
Se2 Gd1 Cs1 105.15(3) 9 1_545 ?
Se2 Gd1 Cs1 74.85(3) . 1_545 ?
Hg1 Gd1 Cs1 52.712(11) 5_545 1_545 ?
Hg1 Gd1 Cs1 127.288(11) 13_455 1_545 ?
Hg1 Gd1 Cs1 127.288(11) 13 1_545 ?
Hg1 Gd1 Cs1 52.712(11) 5_445 1_545 ?
Cs1 Gd1 Cs1 180.000(7) 9_565 1_545 ?
Se1 Hg1 Se1 123.94(4) . 10_556 ?
Se1 Hg1 Se2 106.978(14) . 5 ?
Se1 Hg1 Se2 106.978(14) 10_556 5 ?
Se1 Hg1 Se2 106.978(14) . 5_455 ?
Se1 Hg1 Se2 106.978(14) 10_556 5_455 ?
Se2 Hg1 Se2 103.16(4) 5 5_455 ?
Se1 Hg1 Gd1 141.330(14) . 6 ?
Se1 Hg1 Gd1 53.922(19) 10_556 6 ?
Se2 Hg1 Gd1 53.515(13) 5 6 ?
Se2 Hg1 Gd1 109.932(18) 5_455 6 ?
Se1 Hg1 Gd1 53.922(19) . 5_455 ?
Se1 Hg1 Gd1 141.330(14) 10_556 5_455 ?
Se2 Hg1 Gd1 109.932(18) 5 5_455 ?
Se2 Hg1 Gd1 53.515(13) 5_455 5_455 ?
Gd1 Hg1 Gd1 156.440(14) 6 5_455 ?
Se1 Hg1 Gd1 141.330(14) . 6_455 ?
Se1 Hg1 Gd1 53.922(19) 10_556 6_455 ?
Se2 Hg1 Gd1 109.932(18) 5 6_455 ?
Se2 Hg1 Gd1 53.515(13) 5_455 6_455 ?
Gd1 Hg1 Gd1 73.31(3) 6 6_455 ?
Gd1 Hg1 Gd1 101.76(3) 5_455 6_455 ?
Se1 Hg1 Gd1 53.922(19) . 5 ?
Se1 Hg1 Gd1 141.330(14) 10_556 5 ?
Se2 Hg1 Gd1 53.515(13) 5 5 ?
Se2 Hg1 Gd1 109.932(18) 5_455 5 ?
Gd1 Hg1 Gd1 101.76(3) 6 5 ?
Gd1 Hg1 Gd1 73.31(3) 5_455 5 ?
Gd1 Hg1 Gd1 156.440(14) 6_455 5 ?
Se1 Hg1 Cs1 66.682(16) . 5_445 ?
Se1 Hg1 Cs1 66.682(16) 10_556 5_445 ?
Se2 Hg1 Cs1 161.028(16) 5 5_445 ?
Se2 Hg1 Cs1 95.81(3) 5_455 5_445 ?
Gd1 Hg1 Cs1 119.585(11) 6 5_445 ?
Gd1 Hg1 Cs1 81.386(14) 5_455 5_445 ?
Gd1 Hg1 Cs1 81.386(14) 6_455 5_445 ?
Gd1 Hg1 Cs1 119.585(11) 5 5_445 ?
Se1 Hg1 Cs1 66.682(16) . 5_545 ?
Se1 Hg1 Cs1 66.682(16) 10_556 5_545 ?
Se2 Hg1 Cs1 95.81(3) 5 5_545 ?
Se2 Hg1 Cs1 161.028(16) 5_455 5_545 ?
Gd1 Hg1 Cs1 81.386(14) 6 5_545 ?
Gd1 Hg1 Cs1 119.585(11) 5_455 5_545 ?
Gd1 Hg1 Cs1 119.585(11) 6_455 5_545 ?
Gd1 Hg1 Cs1 81.386(14) 5 5_545 ?
Cs1 Hg1 Cs1 65.22(3) 5_445 5_545 ?
Se1 Hg1 Cs1 118.028(18) . . ?
Se1 Hg1 Cs1 118.028(18) 10_556 . ?
Se2 Hg1 Cs1 51.58(2) 5 . ?
Se2 Hg1 Cs1 51.58(2) 5_455 . ?
Gd1 Hg1 Cs1 78.220(7) 6 . ?
Gd1 Hg1 Cs1 78.220(7) 5_455 . ?
Gd1 Hg1 Cs1 78.220(7) 6_455 . ?
Gd1 Hg1 Cs1 78.220(7) 5 . ?
Cs1 Hg1 Cs1 147.391(13) 5_445 . ?
Cs1 Hg1 Cs1 147.391(13) 5_545 . ?
Hg1 Se1 Gd1 80.488(19) . 5 ?
Hg1 Se1 Gd1 80.488(19) . 5_455 ?
Gd1 Se1 Gd1 93.53(3) 5 5_455 ?
Hg1 Se1 Cs1 74.31(2) . 5_545 ?
Gd1 Se1 Cs1 93.55(2) 5 5_545 ?
Gd1 Se1 Cs1 152.27(2) 5_455 5_545 ?
Hg1 Se1 Cs1 74.31(2) . 5_445 ?
Gd1 Se1 Cs1 152.27(2) 5 5_445 ?
Gd1 Se1 Cs1 93.55(2) 5_455 5_445 ?
Cs1 Se1 Cs1 68.80(2) 5_545 5_445 ?
Hg1 Se1 Cs1 177.65(2) . 9_565 ?
Gd1 Se1 Cs1 101.09(2) 5 9_565 ?
Gd1 Se1 Cs1 101.09(2) 5_455 9_565 ?
Cs1 Se1 Cs1 103.78(2) 5_545 9_565 ?
Cs1 Se1 Cs1 103.78(2) 5_445 9_565 ?
Hg1 Se2 Hg1 103.16(4) 5_445 5_545 ?
Hg1 Se2 Gd1 78.240(15) 5_445 . ?
Hg1 Se2 Gd1 78.240(15) 5_545 . ?
Hg1 Se2 Gd1 78.240(15) 5_445 2 ?
Hg1 Se2 Gd1 78.240(15) 5_545 2 ?
Gd1 Se2 Gd1 141.71(4) . 2 ?
Hg1 Se2 Cs1 164.81(2) 5_445 5_545 ?
Hg1 Se2 Cs1 92.02(3) 5_545 5_545 ?
Gd1 Se2 Cs1 105.309(13) . 5_545 ?
Gd1 Se2 Cs1 105.309(13) 2 5_545 ?
Hg1 Se2 Cs1 92.02(3) 5_445 5_445 ?
Hg1 Se2 Cs1 164.81(2) 5_545 5_445 ?
Gd1 Se2 Cs1 105.309(13) . 5_445 ?
Gd1 Se2 Cs1 105.309(13) 2 5_445 ?
Cs1 Se2 Cs1 72.79(3) 5_545 5_445 ?

loop_
_geom_bond_atom_site_label_1
_geom_bond_atom_site_label_2
_geom_bond_distance
_geom_bond_site_symmetry_2
_geom_bond_publ_flag
Cs1 Se2 3.6035(12) 5_455 ?
Cs1 Se2 3.6035(12) 5 ?
Cs1 Se1 3.7845(9) 14_556 ?
Cs1 Se1 3.7845(9) 14_456 ?
Cs1 Se1 3.7845(9) 5_455 ?
Cs1 Se1 3.7845(9) 5 ?
Cs1 Se1 3.7872(12) 9_565 ?
Cs1 Se1 3.7872(12) 2_565 ?
Cs1 Hg1 3.9676(12) 5 ?
Cs1 Hg1 3.9676(12) 5_455 ?
Cs1 Cs1 4.2763(14) 1_455 ?
Cs1 Cs1 4.2763(14) 1_655 ?
Gd1 Se1 2.9348(8) 13 ?
Gd1 Se1 2.9348(8) 5_445 ?
Gd1 Se1 2.9348(8) 13_455 ?
Gd1 Se1 2.9348(8) 5_545 ?
Gd1 Se2 2.9412(9) 9 ?
Gd1 Se2 2.9412(9) . ?
Gd1 Hg1 3.5814(9) 5_545 ?
Gd1 Hg1 3.5814(9) 13_455 ?
Gd1 Hg1 3.5814(9) 13 ?
Gd1 Hg1 3.5814(9) 5_445 ?
Gd1 Cs1 4.9307(13) 9_565 ?
Gd1 Cs1 4.9307(13) 1_545 ?
Hg1 Se1 2.5940(9) . ?
Hg1 Se1 2.5940(9) 10_556 ?
Hg1 Se2 2.7290(9) 5 ?
Hg1 Se2 2.7290(9) 5_455 ?
Hg1 Gd1 3.5814(9) 6 ?
Hg1 Gd1 3.5814(9) 5_455 ?
Hg1 Gd1 3.5814(8) 6_455 ?
Hg1 Gd1 3.5814(9) 5 ?
Hg1 Cs1 3.9676(12) 5_445 ?
Hg1 Cs1 3.9676(12) 5_545 ?
Se1 Gd1 2.9348(8) 5 ?
Se1 Gd1 2.9348(8) 5_455 ?
Se1 Cs1 3.7845(9) 5_545 ?
Se1 Cs1 3.7845(9) 5_445 ?
Se1 Cs1 3.7872(12) 9_565 ?
Se2 Hg1 2.7290(9) 5_445 ?
Se2 Hg1 2.7290(9) 5_545 ?
Se2 Gd1 2.9412(9) 2 ?
Se2 Cs1 3.6035(12) 5_545 ?
Se2 Cs1 3.6035(12) 5_445 ?
